data_7156997
loop_
_publ_author_name
'Kirillova, Marina V.'
'Fernandes, Tiago A.'
'Andr\'e, V\^ania'
'Kirillov, Alexander M.'

_publ_section_title
;
 Mild C-H functionalization of alkanes catalyzed by bioinspired copper(ii)
 cores.
;
_journal_issue 33
_journal_name_full 'Organic &amp; biomolecular chemistry'
_journal_page_first 7706
_journal_page_last 7714
_journal_paper_doi 10.1039/c9ob01442j
_journal_volume 17
_journal_year 2019
_chemical_formula_sum 'C15 H28 Cu0.5 N O7'
_chemical_formula_weight 366.15
_space_group_crystal_system monoclinic
_space_group_IT_number 14
_space_group_name_Hall '-P 2yn'
_space_group_name_H-M_alt 'P 1 21/n 1'
_symmetry_space_group_name_Hall '-P 2yn'
_symmetry_space_group_name_H-M 'P 1 21/n 1'
_atom_sites_solution_hydrogens mixed
_audit_creation_method SHELXL-2014/7
_audit_update_record
;
2019-06-24 deposited with the CCDC.    2019-07-29 downloaded from the CCDC.
;
_cell_angle_alpha 90
_cell_angle_beta 91.519(5)
_cell_angle_gamma 90
_cell_formula_units_Z 4
_cell_length_a 10.1856(14)
_cell_length_b 16.187(2)
_cell_length_c 11.0278(15)
_cell_measurement_reflns_used 3827
_cell_measurement_temperature 273(2)
_cell_measurement_theta_max 27.157
_cell_measurement_theta_min 2.235
_cell_volume 1817.6(4)
_computing_cell_refinement 'BRUKER SMART (Bruker, 2005)'
_computing_data_collection 'BRUKER SMART (Bruker, 2005)'
_computing_data_reduction 'BRUKER SAINT (Bruker, 2005)'
_computing_molecular_graphics 'ORTEP 3.2 (Farrugia, 1997) and Mercury 2.2'
_computing_structure_refinement 'SHELXL-97 (Sheldrick, 2008)'
_computing_structure_solution 'SIR 97 (Altomare et al, 1999)'
_diffrn_ambient_temperature 273(2)
_diffrn_measured_fraction_theta_full 0.999
_diffrn_measured_fraction_theta_max 0.920
_diffrn_measurement_device_type 'CCD area detector'
_diffrn_measurement_method 'phi and omega scans'
_diffrn_radiation_monochromator graphite
_diffrn_radiation_source 'fine-focus sealed tube'
_diffrn_radiation_type MoK\a
_diffrn_radiation_wavelength 0.71069
_diffrn_reflns_av_R_equivalents 0.1208
_diffrn_reflns_av_unetI/netI 0.0600
_diffrn_reflns_Laue_measured_fraction_full 0.999
_diffrn_reflns_Laue_measured_fraction_max 0.920
_diffrn_reflns_limit_h_max 12
_diffrn_reflns_limit_h_min -12
_diffrn_reflns_limit_k_max 20
_diffrn_reflns_limit_k_min -20
_diffrn_reflns_limit_l_max 14
_diffrn_reflns_limit_l_min -13
_diffrn_reflns_number 40879
_diffrn_reflns_point_group_measured_fraction_full 0.999
_diffrn_reflns_point_group_measured_fraction_max 0.920
_diffrn_reflns_theta_full 25.242
_diffrn_reflns_theta_max 27.157
_diffrn_reflns_theta_min 2.235
_exptl_absorpt_coefficient_mu 0.666
_exptl_absorpt_correction_T_max 0.955
_exptl_absorpt_correction_T_min 0.900
_exptl_absorpt_correction_type multi-scan
_exptl_absorpt_process_details 'SADABS (Bruker,2005)'
_exptl_crystal_colour blue
_exptl_crystal_density_diffrn 1.338
_exptl_crystal_density_meas ?
_exptl_crystal_description block
_exptl_crystal_F_000 782
_exptl_crystal_size_max 0.21
_exptl_crystal_size_mid 0.13
_exptl_crystal_size_min 0.07
_refine_diff_density_max 1.533
_refine_diff_density_min -0.476
_refine_diff_density_rms 0.112
_refine_ls_extinction_method none
_refine_ls_goodness_of_fit_ref 1.061
_refine_ls_hydrogen_treatment mixed
_refine_ls_matrix_type full
_refine_ls_number_parameters 215
_refine_ls_number_reflns 3827
_refine_ls_number_restraints 2
_refine_ls_restrained_S_all 1.060
_refine_ls_R_factor_all 0.1047
_refine_ls_R_factor_gt 0.0767
_refine_ls_shift/su_max 0.000
_refine_ls_shift/su_mean 0.000
_refine_ls_structure_factor_coef Fsqd
_refine_ls_weighting_details 'w=1/[\s^2^(Fo^2^)+(0.1433P)^2^+1.4845P] where P=(Fo^2^+2Fc^2^)/3'
_refine_ls_weighting_scheme calc
_refine_ls_wR_factor_gt 0.2110
_refine_ls_wR_factor_ref 0.2347
_reflns_Friedel_coverage 0.000
_reflns_number_gt 2768
_reflns_number_total 3827
_reflns_threshold_expression 'I > 2\s(I)'
_cod_data_source_file c9ob01442j2.cif
_cod_data_source_block shelx
_cod_depositor_comments
;
The following automatic conversions were performed:

'_exptl_crystal_density_meas' value 'not measured' was changed to '?'
- the value is perceived as not measured.

Automatic conversion script
Id: cif_fix_values 4973 2017-02-22 13:04:09Z antanas 

 Adding full bibliography for 7156997--7156999.cif.
;
_cod_original_cell_volume 1817.5(4)
_cod_original_formula_sum 'C15 H28 Cu0.50 N O7'
_cod_database_code 7156997
_shelx_shelxl_version_number 2014/7
_shelx_space_group_comment
;
The symmetry employed for this shelxl refinement is uniquely defined
by the following loop, which should always be used as a source of
symmetry information in preference to the above space-group names.
They are only intended as comments.
;

loop_
_space_group_symop_operation_xyz
'x, y, z'
'-x+1/2, y+1/2, -z+1/2'
'-x, -y, -z'
'x-1/2, -y-1/2, z-1/2'

loop_
_atom_site_label
_atom_site_type_symbol
_atom_site_fract_x
_atom_site_fract_y
_atom_site_fract_z
_atom_site_U_iso_or_equiv
_atom_site_adp_type
_atom_site_occupancy
_atom_site_site_symmetry_order
_atom_site_calc_flag
_atom_site_refinement_flags_posn
_atom_site_refinement_flags_adp
_atom_site_refinement_flags_occupancy
Cu1 Cu 1.0000 0.0000 0.0000 0.0344(3) Uani 1 2 d S . P
O1 O 0.6843(3) 0.1426(2) 0.0996(3) 0.0483(8) Uani 1 1 d . . .
O2 O 0.6858(3) 0.1493(2) -0.1008(3) 0.0508(8) Uani 1 1 d . . .
N1 N 1.1063(3) 0.0826(2) 0.1037(3) 0.0408(8) Uani 1 1 d . . .
O4 O 0.9421(3) 0.1214(2) -0.1004(3) 0.0491(8) Uani 1 1 d D . .
O3 O 0.1809(3) 0.3680(2) -0.0040(3) 0.0559(9) Uani 1 1 d . . .
H3O H 0.1684 0.3860 0.0642 0.084 Uiso 1 1 calc R U .
O5 O 1.1652(3) -0.0124(2) -0.0985(3) 0.0455(8) Uani 1 1 d D . .
C8 C 1.2479(5) 0.0577(3) -0.0737(5) 0.0506(12) Uani 1 1 d . . .
H8B H 1.2178 0.1045 -0.1219 0.061 Uiso 1 1 calc R U .
H8A H 1.3374 0.0452 -0.0954 0.061 Uiso 1 1 calc R U .
C9 C 1.2434(4) 0.0788(3) 0.0595(5) 0.0499(12) Uani 1 1 d . . .
H9B H 1.2922 0.0375 0.1058 0.060 Uiso 1 1 calc R U .
H9A H 1.2858 0.1318 0.0734 0.060 Uiso 1 1 calc R U .
C12 C 1.1045(5) 0.0554(3) 0.2341(4) 0.0469(11) Uani 1 1 d . . .
H12B H 1.1321 -0.0019 0.2378 0.056 Uiso 1 1 calc R U .
H12A H 1.0144 0.0576 0.2603 0.056 Uiso 1 1 calc R U .
C13 C 1.1895(5) 0.1044(3) 0.3248(4) 0.0496(11) Uani 1 1 d . . .
H13A H 1.2813 0.0986 0.3051 0.060 Uiso 1 1 calc R U .
H13B H 1.1667 0.1625 0.3200 0.060 Uiso 1 1 calc R U .
C14 C 1.1683(6) 0.0729(4) 0.4528(5) 0.0634(14) Uani 1 1 d . . .
H14B H 1.1772 0.0132 0.4536 0.076 Uiso 1 1 calc R U .
H14A H 1.0797 0.0862 0.4761 0.076 Uiso 1 1 calc R U .
C15 C 1.2655(8) 0.1100(6) 0.5449(6) 0.084(2) Uani 1 1 d . . .
H15C H 1.2542 0.0845 0.6225 0.126 Uiso 1 1 calc R U .
H15A H 1.2502 0.1683 0.5514 0.126 Uiso 1 1 calc R U .
H15B H 1.3535 0.1006 0.5189 0.126 Uiso 1 1 calc R U .
C10 C 1.0440(5) 0.1650(3) 0.0908(4) 0.0467(11) Uani 1 1 d . . .
H10B H 1.1030 0.2063 0.1251 0.056 Uiso 1 1 calc R U .
H10A H 0.9643 0.1658 0.1372 0.056 Uiso 1 1 calc R U .
C11 C 1.0102(5) 0.1879(3) -0.0388(5) 0.0499(11) Uani 1 1 d . . .
H11B H 0.9554 0.2369 -0.0403 0.060 Uiso 1 1 calc R U .
H11A H 1.0902 0.2006 -0.0809 0.060 Uiso 1 1 calc R U .
C5 C 0.2926(4) 0.3207(3) -0.0022(4) 0.0399(9) Uani 1 1 d . . .
C6 C 0.3355(4) 0.2876(3) -0.1106(4) 0.0417(10) Uani 1 1 d . . .
H6 H 0.2902 0.2984 -0.1832 0.050 Uiso 1 1 calc R U .
C7 C 0.4465(4) 0.2384(3) -0.1089(4) 0.0404(10) Uani 1 1 d . . .
H7 H 0.4756 0.2165 -0.1814 0.048 Uiso 1 1 calc R U .
C2 C 0.5157(4) 0.2209(3) -0.0015(4) 0.0363(9) Uani 1 1 d . . .
C1 C 0.6360(4) 0.1669(3) -0.0011(4) 0.0382(9) Uani 1 1 d . . .
C4 C 0.3607(5) 0.3052(3) 0.1049(4) 0.0465(11) Uani 1 1 d . . .
H4 H 0.3321 0.3283 0.1767 0.056 Uiso 1 1 calc R U .
C3 C 0.4713(4) 0.2555(3) 0.1065(4) 0.0423(10) Uani 1 1 d . . .
H3 H 0.5163 0.2450 0.1794 0.051 Uiso 1 1 calc R U .
O1W O 0.0518(6) 0.4242(4) -0.2069(5) 0.0940(15) Uiso 1 1 d . . .
O2W O 0.0796(6) 0.4282(4) 0.1993(5) 0.1012(16) Uiso 1 1 d . . .
H1W H 0.1031 0.4151 -0.1452 0.121 Uiso 1 1 d . U .
H2W H 0.0607 0.3822 -0.2541 0.121 Uiso 1 1 d . U .
H3W H 0.0509 0.4199 0.2711 0.121 Uiso 1 1 d . U .
H4W H 0.1189 0.4758 0.2033 0.121 Uiso 1 1 d . U .
H4O H 0.859(2) 0.138(3) -0.100(4) 0.049(14) Uiso 1 1 d D . .
H5O H 1.209(6) -0.061(2) -0.100(5) 0.067(18) Uiso 1 1 d D . .

loop_
_atom_site_aniso_label
_atom_site_aniso_U_11
_atom_site_aniso_U_22
_atom_site_aniso_U_33
_atom_site_aniso_U_23
_atom_site_aniso_U_13
_atom_site_aniso_U_12
Cu1 0.0262(4) 0.0304(4) 0.0465(4) -0.0021(3) 0.0035(3) -0.0013(3)
O1 0.0422(16) 0.053(2) 0.0503(18) 0.0059(14) 0.0034(14) 0.0121(14)
O2 0.0348(15) 0.066(2) 0.0518(18) -0.0074(16) 0.0011(13) 0.0071(15)
N1 0.0352(17) 0.038(2) 0.049(2) -0.0004(16) 0.0051(15) -0.0012(15)
O4 0.0404(16) 0.051(2) 0.0560(18) -0.0077(15) 0.0003(14) -0.0004(15)
O3 0.0485(18) 0.053(2) 0.066(2) -0.0040(17) 0.0001(16) 0.0205(16)
O5 0.0397(17) 0.0384(19) 0.0586(19) -0.0054(14) 0.0057(14) 0.0012(13)
C8 0.041(2) 0.045(3) 0.067(3) -0.001(2) 0.015(2) -0.005(2)
C9 0.030(2) 0.048(3) 0.072(3) -0.010(2) 0.005(2) -0.0063(19)
C12 0.050(2) 0.047(3) 0.043(2) -0.0010(19) -0.0001(19) -0.003(2)
C13 0.047(2) 0.051(3) 0.051(3) -0.008(2) -0.004(2) 0.007(2)
C14 0.076(4) 0.056(4) 0.058(3) -0.003(2) -0.007(3) 0.013(3)
C15 0.088(5) 0.096(6) 0.066(4) -0.013(3) -0.023(3) 0.021(4)
C10 0.047(2) 0.035(2) 0.059(3) -0.008(2) 0.005(2) -0.0039(19)
C11 0.045(2) 0.037(3) 0.068(3) 0.000(2) -0.003(2) -0.0033(19)
C5 0.036(2) 0.034(2) 0.049(2) -0.0018(18) 0.0002(17) 0.0016(17)
C6 0.039(2) 0.042(3) 0.045(2) 0.0024(18) -0.0032(17) 0.0036(18)
C7 0.041(2) 0.040(2) 0.041(2) 0.0004(17) 0.0054(17) 0.0002(18)
C2 0.0313(18) 0.032(2) 0.045(2) -0.0003(17) 0.0022(17) -0.0045(15)
C1 0.0320(19) 0.038(2) 0.045(2) -0.0012(18) 0.0017(17) -0.0013(16)
C4 0.055(3) 0.043(3) 0.042(2) -0.0066(19) 0.0047(19) 0.010(2)
C3 0.045(2) 0.039(2) 0.043(2) -0.0006(18) -0.0042(18) 0.0023(19)

loop_
_atom_type_symbol
_atom_type_description
_atom_type_scat_dispersion_real
_atom_type_scat_dispersion_imag
_atom_type_scat_source
C C 0.0033 0.0016 'International Tables Vol C Tables 4.2.6.8 and 6.1.1.4'
H H 0.0000 0.0000 'International Tables Vol C Tables 4.2.6.8 and 6.1.1.4'
N N 0.0061 0.0033 'International Tables Vol C Tables 4.2.6.8 and 6.1.1.4'
O O 0.0106 0.0060 'International Tables Vol C Tables 4.2.6.8 and 6.1.1.4'
Cu Cu 0.3201 1.2651 'International Tables Vol C Tables 4.2.6.8 and 6.1.1.4'

loop_
_geom_angle_atom_site_label_1
_geom_angle_atom_site_label_2
_geom_angle_atom_site_label_3
_geom_angle
_geom_angle_site_symmetry_1
_geom_angle_site_symmetry_3
O5 Cu1 O5 180.0 . 3_755
O5 Cu1 N1 85.99(13) . .
O5 Cu1 N1 94.01(13) 3_755 .
O5 Cu1 N1 94.01(13) . 3_755
O5 Cu1 N1 85.99(13) 3_755 3_755
N1 Cu1 N1 180.0 . 3_755
O5 Cu1 O4 88.15(12) . 3_755
O5 Cu1 O4 91.85(12) 3_755 3_755
N1 Cu1 O4 99.35(13) . 3_755
N1 Cu1 O4 80.65(13) 3_755 3_755
O5 Cu1 O4 91.85(12) . .
O5 Cu1 O4 88.15(12) 3_755 .
N1 Cu1 O4 80.65(13) . .
N1 Cu1 O4 99.35(13) 3_755 .
O4 Cu1 O4 180.0 3_755 .
C10 N1 C9 114.1(4) . .
C10 N1 C12 109.8(3) . .
C9 N1 C12 109.6(4) . .
C10 N1 Cu1 108.4(3) . .
C9 N1 Cu1 106.0(3) . .
C12 N1 Cu1 108.8(3) . .
C11 O4 Cu1 107.1(3) . .
C11 O4 H4O 103(4) . .
Cu1 O4 H4O 119(4) . .
C5 O3 H3O 109.5 . .
C8 O5 Cu1 108.0(3) . .
C8 O5 H5O 114(4) . .
Cu1 O5 H5O 121(4) . .
O5 C8 C9 109.3(4) . .
O5 C8 H8B 109.8 . .
C9 C8 H8B 109.8 . .
O5 C8 H8A 109.8 . .
C9 C8 H8A 109.8 . .
H8B C8 H8A 108.3 . .
N1 C9 C8 112.3(4) . .
N1 C9 H9B 109.1 . .
C8 C9 H9B 109.1 . .
N1 C9 H9A 109.1 . .
C8 C9 H9A 109.1 . .
H9B C9 H9A 107.9 . .
N1 C12 C13 116.9(4) . .
N1 C12 H12B 108.1 . .
C13 C12 H12B 108.1 . .
N1 C12 H12A 108.1 . .
C13 C12 H12A 108.1 . .
H12B C12 H12A 107.3 . .
C14 C13 C12 110.0(5) . .
C14 C13 H13A 109.7 . .
C12 C13 H13A 109.7 . .
C14 C13 H13B 109.7 . .
C12 C13 H13B 109.7 . .
H13A C13 H13B 108.2 . .
C13 C14 C15 112.4(6) . .
C13 C14 H14B 109.1 . .
C15 C14 H14B 109.1 . .
C13 C14 H14A 109.1 . .
C15 C14 H14A 109.1 . .
H14B C14 H14A 107.9 . .
C14 C15 H15C 109.5 . .
C14 C15 H15A 109.5 . .
H15C C15 H15A 109.5 . .
C14 C15 H15B 109.5 . .
H15C C15 H15B 109.5 . .
H15A C15 H15B 109.5 . .
N1 C10 C11 113.4(4) . .
N1 C10 H10B 108.9 . .
C11 C10 H10B 108.9 . .
N1 C10 H10A 108.9 . .
C11 C10 H10A 108.9 . .
H10B C10 H10A 107.7 . .
O4 C11 C10 111.0(4) . .
O4 C11 H11B 109.4 . .
C10 C11 H11B 109.4 . .
O4 C11 H11A 109.4 . .
C10 C11 H11A 109.4 . .
H11B C11 H11A 108.0 . .
O3 C5 C4 120.9(4) . .
O3 C5 C6 118.8(4) . .
C4 C5 C6 120.3(4) . .
C7 C6 C5 119.0(4) . .
C7 C6 H6 120.5 . .
C5 C6 H6 120.5 . .
C6 C7 C2 121.6(4) . .
C6 C7 H7 119.2 . .
C2 C7 H7 119.2 . .
C7 C2 C3 118.3(4) . .
C7 C2 C1 121.0(4) . .
C3 C2 C1 120.7(4) . .
O2 C1 O1 122.8(4) . .
O2 C1 C2 118.5(4) . .
O1 C1 C2 118.7(3) . .
C5 C4 C3 120.6(4) . .
C5 C4 H4 119.7 . .
C3 C4 H4 119.7 . .
C4 C3 C2 120.1(4) . .
C4 C3 H3 119.9 . .
C2 C3 H3 119.9 . .
H1W O1W H2W 105.7(6) . .
H3W O2W H4W 104.9(6) . .

loop_
_geom_bond_atom_site_label_1
_geom_bond_atom_site_label_2
_geom_bond_distance
_geom_bond_site_symmetry_2
Cu1 O5 2.037(3) .
Cu1 O5 2.037(3) 3_755
Cu1 N1 2.050(4) .
Cu1 N1 2.050(4) 3_755
Cu1 O4 2.324(4) 3_755
Cu1 O4 2.324(4) .
O1 C1 1.266(5) .
O2 C1 1.255(5) .
N1 C10 1.481(6) .
N1 C9 1.493(5) .
N1 C12 1.505(6) .
O4 C11 1.440(6) .
O4 H4O 0.886(19) .
O3 C5 1.372(5) .
O3 H3O 0.8200 .
O5 C8 1.435(6) .
O5 H5O 0.900(19) .
C8 C9 1.511(7) .
C8 H8B 0.9700 .
C8 H8A 0.9700 .
C9 H9B 0.9700 .
C9 H9A 0.9700 .
C12 C13 1.528(7) .
C12 H12B 0.9700 .
C12 H12A 0.9700 .
C13 C14 1.521(7) .
C13 H13A 0.9700 .
C13 H13B 0.9700 .
C14 C15 1.524(9) .
C14 H14B 0.9700 .
C14 H14A 0.9700 .
C15 H15C 0.9600 .
C15 H15A 0.9600 .
C15 H15B 0.9600 .
C10 C11 1.508(7) .
C10 H10B 0.9700 .
C10 H10A 0.9700 .
C11 H11B 0.9700 .
C11 H11A 0.9700 .
C5 C4 1.376(7) .
C5 C6 1.391(6) .
C6 C7 1.382(6) .
C6 H6 0.9300 .
C7 C2 1.391(6) .
C7 H7 0.9300 .
C2 C3 1.402(6) .
C2 C1 1.505(6) .
C4 C3 1.384(7) .
C4 H4 0.9300 .
C3 H3 0.9300 .
O1W H1W 0.859(6) .
O1W H2W 0.863(6) .
O2W H3W 0.861(5) .
O2W H4W 0.869(7) .

loop_
_geom_torsion_atom_site_label_1
_geom_torsion_atom_site_label_2
_geom_torsion_atom_site_label_3
_geom_torsion_atom_site_label_4
_geom_torsion
Cu1 O5 C8 C9 39.8(5)
C10 N1 C9 C8 -88.6(5)
C12 N1 C9 C8 147.8(4)
Cu1 N1 C9 C8 30.6(5)
O5 C8 C9 N1 -48.4(6)
C10 N1 C12 C13 -67.3(5)
C9 N1 C12 C13 58.8(5)
Cu1 N1 C12 C13 174.3(3)
N1 C12 C13 C14 175.8(4)
C12 C13 C14 C15 171.2(5)
C9 N1 C10 C11 71.2(5)
C12 N1 C10 C11 -165.4(4)
Cu1 N1 C10 C11 -46.7(4)
Cu1 O4 C11 C10 -24.3(4)
N1 C10 C11 O4 48.3(5)
O3 C5 C6 C7 -178.7(4)
C4 C5 C6 C7 0.7(7)
C5 C6 C7 C2 0.4(7)
C6 C7 C2 C3 -0.9(7)
C6 C7 C2 C1 179.7(4)
C7 C2 C1 O2 11.8(6)
C3 C2 C1 O2 -167.5(4)
C7 C2 C1 O1 -169.6(4)
C3 C2 C1 O1 11.1(6)
O3 C5 C4 C3 178.2(4)
C6 C5 C4 C3 -1.1(7)
C5 C4 C3 C2 0.5(7)
C7 C2 C3 C4 0.5(7)
C1 C2 C3 C4 179.8(4)
